data_1561730
loop_
_publ_author_name
'Yang, Lu'
'Zhang, Sheng'
'Qu, Xiaoni'
'Yang, Qi'
'Liu, Xiangyu'
'Wei, Qing'
'Xie, Gang'
'Chen, Sanping'

_publ_section_title
;
 Synthesis, crystal structure and photoluminescence property of Eu/Tb MOFs
 with mixed polycarboxylate ligands
;
_journal_name_full 'Journal of Solid State Chemistry'
_journal_page_first 223
_journal_page_last 229
_journal_paper_doi 10.1016/j.jssc.2015.08.037
_journal_volume 231
_journal_year 2015
_chemical_formula_sum 'C33 H22 N O11 Tb'
_chemical_formula_weight 767.44
_space_group_IT_number 15
_space_group_name_Hall '-C 2yc'
_space_group_name_H-M_alt 'C 1 2/c 1'
_symmetry_cell_setting monoclinic
_symmetry_space_group_name_H-M 'C 1 2/c 1'
_atom_sites_solution_hydrogens geom
_atom_sites_solution_primary direct
_atom_sites_solution_secondary difmap
_cell_angle_alpha 90.00
_cell_angle_beta 104.459(4)
_cell_angle_gamma 90.00
_cell_formula_units_Z 8
_cell_length_a 25.931(5)
_cell_length_b 8.8865(18)
_cell_length_c 27.101(6)
_cell_measurement_temperature 296(2)
_cell_volume 6047(2)
_computing_structure_refinement 'SHELXL-97 (Sheldrick, 1997)'
_computing_structure_solution 'SHELXS-97 (Sheldrick, 1990)'
_diffrn_ambient_temperature 296(2)
_diffrn_measured_fraction_theta_full 0.975
_diffrn_measured_fraction_theta_max 0.975
_diffrn_measurement_device_type .
_diffrn_radiation_monochromator graphite
_diffrn_radiation_source 'fine-focus sealed tube'
_diffrn_radiation_type MoK\a
_diffrn_radiation_wavelength 0.71073
_diffrn_reflns_av_R_equivalents 0.0959
_diffrn_reflns_av_sigmaI/netI 0.1317
_diffrn_reflns_limit_h_max 33
_diffrn_reflns_limit_h_min -33
_diffrn_reflns_limit_k_max 11
_diffrn_reflns_limit_k_min -9
_diffrn_reflns_limit_l_max 27
_diffrn_reflns_limit_l_min -34
_diffrn_reflns_number 16928
_diffrn_reflns_theta_full 27.24
_diffrn_reflns_theta_max 27.24
_diffrn_reflns_theta_min 1.94
_exptl_absorpt_coefficient_mu 2.404
_exptl_crystal_colour yellow
_exptl_crystal_density_diffrn 1.686
_exptl_crystal_density_method 'not measured'
_exptl_crystal_description block
_exptl_crystal_F_000 3040
_refine_diff_density_max 0.902
_refine_diff_density_min -0.710
_refine_diff_density_rms 0.171
_refine_ls_extinction_method none
_refine_ls_goodness_of_fit_ref 0.955
_refine_ls_hydrogen_treatment mixed
_refine_ls_matrix_type full
_refine_ls_number_parameters 418
_refine_ls_number_reflns 6602
_refine_ls_number_restraints 138
_refine_ls_restrained_S_all 0.948
_refine_ls_R_factor_all 0.1077
_refine_ls_R_factor_gt 0.0542
_refine_ls_shift/su_max 0.001
_refine_ls_shift/su_mean 0.000
_refine_ls_structure_factor_coef Fsqd
_refine_ls_weighting_details 'calc w=1/[\s^2^(Fo^2^)+(0.0294P)^2^+0.0000P] where P=(Fo^2^+2Fc^2^)/3'
_refine_ls_weighting_scheme calc
_refine_ls_wR_factor_gt 0.0896
_refine_ls_wR_factor_ref 0.1080
_reflns_number_gt 4029
_reflns_number_total 6602
_reflns_threshold_expression >2sigma(I)
_cod_data_source_file JSSC-2015-231-223.cif
_cod_data_source_block xb8055_0m
_cod_depositor_comments
;
The following automatic conversions were performed:

data item '_symmetry_cell_setting' value 'Monoclinic' was changed to
'monoclinic' in accordance with the built-in table derived from the
CIF Core dictionary named 'cif_core.dic' version 2.4.5 last updated
on 2014-11-21.

Automatic conversion script
Id: cif_fix_values 8369 2020-08-20 11:38:08Z andrius 
;
_cod_original_sg_symbol_H-M 'C2/c '
_cod_database_code 1561730

loop_
_symmetry_equiv_pos_as_xyz
'x, y, z'
'-x, y, -z+1/2'
'x+1/2, y+1/2, z'
'-x+1/2, y+1/2, -z+1/2'
'-x, -y, -z'
'x, -y, z-1/2'
'-x+1/2, -y+1/2, -z'
'x+1/2, -y+1/2, z-1/2'

loop_
_atom_site_label
_atom_site_type_symbol
_atom_site_fract_x
_atom_site_fract_y
_atom_site_fract_z
_atom_site_U_iso_or_equiv
_atom_site_adp_type
_atom_site_occupancy
_atom_site_symmetry_multiplicity
_atom_site_calc_flag
_atom_site_refinement_flags
_atom_site_disorder_assembly
_atom_site_disorder_group
Tb1 Tb 0.486345(13) 0.80800(4) 0.458126(13) 0.02122(10) Uani 1 1 d U . .
O1 O 0.50192(18) 0.7219(6) 0.37678(18) 0.0322(12) Uani 1 1 d U . .
O7 O 0.53279(19) 0.7058(6) 0.53866(18) 0.0338(12) Uani 1 1 d U . .
O3 O 0.43975(18) 0.5834(5) 0.4508(2) 0.0364(13) Uani 1 1 d U . .
H3A H 0.4122 0.5922 0.4633 0.055 Uiso 1 1 d R . .
H3B H 0.4600 0.5132 0.4674 0.055 Uiso 1 1 d R . .
O4 O 0.40080(19) 0.8476(5) 0.38961(19) 0.0330(12) Uani 1 1 d U . .
O2 O 0.54740(19) 0.5989(5) 0.44358(19) 0.0305(12) Uani 1 1 d U . .
O6 O 0.5232(2) 0.9403(5) 0.55742(19) 0.0352(13) Uani 1 1 d U . .
N1 N 0.1534(2) 0.8212(8) 0.2740(2) 0.0390(17) Uani 1 1 d U . .
C8 C 0.2097(3) 0.8186(9) 0.2910(3) 0.0305(17) Uani 1 1 d U . .
C9 C 0.3780(3) 0.7955(9) 0.3487(3) 0.0330(18) Uani 1 1 d U . .
C10 C 0.3208(3) 0.8083(9) 0.3258(3) 0.0299(16) Uani 1 1 d U . .
O8 O 0.4197(2) 0.8586(6) 0.5006(2) 0.0375(13) Uani 1 1 d U . .
C13 C 0.3476(3) 0.9701(9) 0.5265(3) 0.035(2) Uani 1 1 d U . .
C14 C 0.6434(3) 0.6636(9) 0.6831(3) 0.0345(19) Uani 1 1 d U . .
H14 H 0.6737 0.6037 0.6893 0.041 Uiso 1 1 calc R . .
O9 O 0.4043(2) 0.7222(8) 0.3195(2) 0.0570(18) Uani 1 1 d U . .
H9 H 0.4364 0.7283 0.3323 0.086 Uiso 1 1 calc R . .
C17 C 0.5625(3) 0.5314(8) 0.3633(3) 0.0278(17) Uani 1 1 d U . .
C19 C 0.6156(3) 0.6922(9) 0.6335(3) 0.0335(17) Uani 1 1 d U . .
H19 H 0.6269 0.6501 0.6065 0.040 Uiso 1 1 calc R . .
C20 C 0.5353(3) 0.6190(8) 0.3957(3) 0.0289(17) Uani 1 1 d U . .
C21 C 0.2936(3) 0.7176(8) 0.2860(3) 0.0328(18) Uani 1 1 d U . .
H21 H 0.3130 0.6529 0.2704 0.039 Uiso 1 1 calc R . .
C22 C 0.5556(3) 0.8450(9) 0.6647(3) 0.045(2) Uani 1 1 d U . .
H22 H 0.5262 0.9087 0.6585 0.055 Uiso 1 1 calc R . .
C23 C 0.3712(3) 1.0640(10) 0.6152(3) 0.052(3) Uani 1 1 d U . .
H23 H 0.4071 1.0640 0.6154 0.063 Uiso 1 1 calc R . .
C24 C 0.5717(3) 0.7823(8) 0.6241(3) 0.0265(16) Uani 1 1 d U . .
C25 C 0.3336(3) 1.0239(9) 0.5706(3) 0.039(2) Uani 1 1 d U . .
O26 O 0.43010(19) 1.0911(6) 0.5345(2) 0.0393(14) Uani 1 1 d U . .
C27 C 0.3101(3) 0.9226(12) 0.4854(4) 0.062(3) Uani 1 1 d U . .
H27 H 0.3206 0.8770 0.4586 0.075 Uiso 1 1 calc R . .
C28 C 0.2404(4) 1.0025(12) 0.5237(4) 0.072(3) Uani 1 1 d U . .
C29 C 0.2393(3) 0.7203(9) 0.2689(3) 0.037(2) Uani 1 1 d U . .
H29 H 0.2223 0.6568 0.2426 0.044 Uiso 1 1 calc R . .
C30 C 0.5570(3) 0.5695(10) 0.3128(3) 0.044(2) Uani 1 1 d U . .
H30 H 0.5326 0.6435 0.2981 0.053 Uiso 1 1 calc R . .
C31 C 0.5967(3) 0.4114(9) 0.3834(3) 0.036(2) Uani 1 1 d U . .
H31 H 0.5997 0.3792 0.4166 0.043 Uiso 1 1 calc R . .
C34 C 0.2909(3) 0.9113(9) 0.3459(3) 0.041(2) Uani 1 1 d U . .
H34 H 0.3081 0.9783 0.3710 0.050 Uiso 1 1 calc R . .
O10 O 0.1570(3) 1.0939(13) 0.4793(4) 0.117(3) Uani 1 1 d U . .
H10 H 0.1247 1.0871 0.4753 0.175 Uiso 1 1 calc R . .
C39 C 0.2362(3) 0.9149(9) 0.3290(3) 0.039(2) Uani 1 1 d U . .
H39 H 0.2168 0.9829 0.3434 0.047 Uiso 1 1 calc R . .
C42 C 0.6257(3) 0.3416(9) 0.3537(3) 0.042(2) Uani 1 1 d U . .
H42 H 0.6486 0.2631 0.3673 0.050 Uiso 1 1 calc R . .
C45 C 0.2782(3) 1.0346(11) 0.5694(4) 0.057(3) Uani 1 1 d U . .
O11 O 0.1610(3) 0.9628(10) 0.5520(4) 0.112(3) Uani 1 1 d U . .
C46 C 0.2550(3) 0.9410(13) 0.4824(4) 0.082(4) Uani 1 1 d U . .
H46 H 0.2294 0.9123 0.4533 0.098 Uiso 1 1 calc R . .
C38 C 0.3564(4) 1.1032(12) 0.6587(4) 0.074(3) Uani 1 1 d U . .
H38 H 0.3821 1.1232 0.6886 0.089 Uiso 1 1 calc R . .
C37 C 0.3030(4) 1.1127(14) 0.6576(4) 0.089(4) Uani 1 1 d U . .
H37 H 0.2930 1.1431 0.6867 0.107 Uiso 1 1 calc R . .
C36 C 0.2646(4) 1.0784(14) 0.6147(4) 0.088(4) Uani 1 1 d U . .
H36 H 0.2289 1.0838 0.6152 0.106 Uiso 1 1 calc R . .
C43 C 0.1822(4) 1.0131(16) 0.5208(5) 0.084(4) Uani 1 1 d U . .
C1 C 0.5867(3) 0.5007(9) 0.2840(3) 0.042(2) Uani 1 1 d U . .
H1 H 0.5835 0.5316 0.2506 0.051 Uiso 1 1 calc R . .
C2 C 0.5832(3) 0.8132(10) 0.7144(3) 0.046(2) Uani 1 1 d U . .
H2 H 0.5720 0.8539 0.7416 0.055 Uiso 1 1 calc R . .
C3 C 0.6270(3) 0.7215(9) 0.7232(3) 0.0316(18) Uani 1 1 d U . .
C4 C 0.6214(3) 0.3863(9) 0.3041(3) 0.0363(19) Uani 1 1 d U . .
C5 C 0.5404(3) 0.8104(9) 0.5707(3) 0.0257(15) Uani 1 1 d U . .
C6 C 0.4041(3) 0.9714(9) 0.5201(3) 0.0321(18) Uani 1 1 d U . .

loop_
_atom_site_aniso_label
_atom_site_aniso_U_11
_atom_site_aniso_U_22
_atom_site_aniso_U_33
_atom_site_aniso_U_23
_atom_site_aniso_U_13
_atom_site_aniso_U_12
Tb1 0.01764(17) 0.02380(18) 0.02231(18) -0.00093(19) 0.00515(13) 0.00236(19)
O1 0.027(3) 0.045(3) 0.025(3) 0.004(2) 0.008(2) 0.012(2)
O7 0.046(3) 0.026(3) 0.023(3) -0.001(2) -0.003(2) 0.004(2)
O3 0.018(3) 0.030(3) 0.061(4) -0.001(3) 0.010(3) 0.002(2)
O4 0.027(3) 0.043(3) 0.025(3) -0.005(2) -0.002(2) 0.004(2)
O2 0.034(3) 0.035(3) 0.025(3) -0.003(2) 0.012(2) 0.003(2)
O6 0.038(3) 0.024(3) 0.035(3) 0.003(2) -0.005(3) 0.002(2)
N1 0.019(3) 0.075(5) 0.022(3) -0.017(4) 0.003(3) 0.011(3)
C8 0.026(4) 0.046(5) 0.022(4) -0.004(4) 0.010(3) 0.006(4)
C9 0.021(4) 0.037(5) 0.039(4) -0.011(4) 0.003(3) 0.006(4)
C10 0.027(4) 0.036(4) 0.024(4) 0.004(4) 0.001(3) 0.007(4)
O8 0.032(3) 0.041(3) 0.043(3) -0.017(3) 0.016(3) -0.002(2)
C13 0.019(4) 0.043(5) 0.047(5) -0.016(4) 0.015(4) -0.007(3)
C14 0.030(4) 0.047(5) 0.024(4) 0.006(4) 0.001(3) 0.000(4)
O9 0.029(3) 0.089(5) 0.049(4) -0.027(3) 0.002(3) 0.015(4)
C17 0.016(4) 0.044(5) 0.022(4) -0.008(3) 0.003(3) 0.005(3)
C19 0.039(5) 0.035(4) 0.026(4) 0.003(4) 0.007(3) 0.008(4)
C20 0.025(4) 0.027(4) 0.036(4) -0.005(3) 0.010(4) -0.002(3)
C21 0.023(4) 0.046(5) 0.027(4) -0.006(3) 0.002(3) 0.010(4)
C22 0.045(5) 0.064(6) 0.026(4) -0.002(4) 0.005(4) 0.018(4)
C23 0.032(5) 0.078(7) 0.049(5) -0.020(5) 0.014(4) -0.019(5)
C24 0.028(4) 0.026(4) 0.025(4) 0.003(3) 0.006(3) 0.001(3)
C25 0.027(4) 0.050(5) 0.042(5) -0.009(4) 0.011(4) -0.005(4)
O26 0.029(3) 0.035(3) 0.059(4) -0.016(3) 0.022(3) -0.010(2)
C27 0.027(4) 0.115(9) 0.049(6) -0.037(6) 0.017(4) -0.016(5)
C28 0.027(4) 0.117(9) 0.075(7) -0.044(7) 0.019(4) -0.004(5)
C29 0.023(4) 0.052(6) 0.032(5) -0.016(4) 0.001(3) 0.008(4)
C30 0.044(5) 0.056(6) 0.031(4) 0.004(4) 0.009(4) 0.023(4)
C31 0.043(5) 0.045(5) 0.021(4) 0.006(4) 0.011(4) 0.017(4)
C34 0.032(4) 0.050(5) 0.037(5) -0.014(4) -0.002(4) 0.003(4)
O10 0.038(5) 0.206(10) 0.105(7) 0.012(6) 0.013(5) 0.018(6)
C39 0.034(4) 0.047(5) 0.034(5) -0.015(4) 0.004(4) 0.014(4)
C42 0.046(5) 0.048(6) 0.032(4) -0.004(4) 0.013(4) 0.021(4)
C45 0.033(4) 0.087(7) 0.054(5) -0.031(6) 0.019(4) -0.009(5)
O11 0.044(5) 0.154(8) 0.151(8) -0.001(6) 0.051(5) -0.017(5)
C46 0.025(5) 0.170(11) 0.050(6) -0.041(7) 0.007(5) -0.013(6)
C38 0.058(6) 0.122(9) 0.044(6) -0.029(6) 0.015(5) -0.027(7)
C37 0.067(7) 0.155(11) 0.061(7) -0.058(8) 0.043(6) -0.037(8)
C36 0.047(6) 0.162(12) 0.070(7) -0.048(8) 0.039(5) -0.021(7)
C43 0.030(5) 0.144(12) 0.077(9) -0.031(7) 0.011(5) 0.004(6)
C1 0.038(5) 0.069(6) 0.020(4) 0.004(4) 0.009(4) 0.019(4)
C2 0.047(5) 0.071(6) 0.022(4) -0.005(5) 0.011(4) 0.014(5)
C3 0.025(4) 0.047(5) 0.024(4) 0.012(4) 0.009(3) -0.005(3)
C4 0.027(4) 0.050(5) 0.034(5) -0.009(4) 0.013(4) 0.007(4)
C5 0.020(4) 0.028(4) 0.030(3) 0.000(4) 0.007(3) -0.001(4)
C6 0.017(4) 0.043(5) 0.035(5) 0.000(4) 0.005(3) 0.005(3)

loop_
_atom_type_symbol
_atom_type_description
_atom_type_scat_dispersion_real
_atom_type_scat_dispersion_imag
_atom_type_scat_source
C C 0.0033 0.0016 'International Tables Vol C Tables 4.2.6.8 and 6.1.1.4'
H H 0.0000 0.0000 'International Tables Vol C Tables 4.2.6.8 and 6.1.1.4'
N N 0.0061 0.0033 'International Tables Vol C Tables 4.2.6.8 and 6.1.1.4'
O O 0.0106 0.0060 'International Tables Vol C Tables 4.2.6.8 and 6.1.1.4'
Tb Tb -0.1723 4.1537 'International Tables Vol C Tables 4.2.6.8 and 6.1.1.4'

loop_
_geom_angle_atom_site_label_1
_geom_angle_atom_site_label_2
_geom_angle_atom_site_label_3
_geom_angle
_geom_angle_site_symmetry_1
_geom_angle_site_symmetry_3
O6 Tb1 O26 71.96(18) 5_676 5_676
O6 Tb1 O3 143.16(18) 5_676 .
O26 Tb1 O3 143.24(17) 5_676 .
O6 Tb1 O8 80.99(18) 5_676 .
O26 Tb1 O8 132.35(17) 5_676 .
O3 Tb1 O8 76.98(17) . .
O6 Tb1 O7 123.23(17) 5_676 .
O26 Tb1 O7 79.66(18) 5_676 .
O3 Tb1 O7 83.33(18) . .
O8 Tb1 O7 83.70(18) . .
O6 Tb1 O1 100.02(17) 5_676 .
O26 Tb1 O1 80.67(17) 5_676 .
O3 Tb1 O1 81.63(17) . .
O8 Tb1 O1 143.58(17) . .
O7 Tb1 O1 122.78(16) . .
O6 Tb1 O2 137.22(17) 5_676 .
O26 Tb1 O2 71.88(16) 5_676 .
O3 Tb1 O2 71.80(16) . .
O8 Tb1 O2 141.43(16) . .
O7 Tb1 O2 70.85(16) . .
O1 Tb1 O2 51.99(15) . .
O6 Tb1 O4 72.17(16) 5_676 .
O26 Tb1 O4 129.81(18) 5_676 .
O3 Tb1 O4 73.43(17) . .
O8 Tb1 O4 73.48(17) . .
O7 Tb1 O4 150.36(16) . .
O1 Tb1 O4 72.33(15) . .
O2 Tb1 O4 116.99(16) . .
O6 Tb1 O6 76.52(17) 5_676 .
O26 Tb1 O6 70.99(16) 5_676 .
O3 Tb1 O6 118.49(17) . .
O8 Tb1 O6 64.89(16) . .
O7 Tb1 O6 47.70(15) . .
O1 Tb1 O6 151.17(15) . .
O2 Tb1 O6 111.78(15) . .
O4 Tb1 O6 130.87(15) . .
C20 O1 Tb1 96.3(4) . .
C5 O7 Tb1 107.9(4) . .
Tb1 O3 H3A 110.6 . .
Tb1 O3 H3B 109.9 . .
H3A O3 H3B 108.4 . .
C9 O4 Tb1 139.1(5) . .
C20 O2 Tb1 93.0(4) . .
C5 O6 Tb1 165.5(5) . 5_676
C5 O6 Tb1 84.5(4) . .
Tb1 O6 Tb1 103.48(17) 5_676 .
C8 N1 C4 121.4(6) . 3_455
C8 N1 C3 121.0(5) . 8_465
C4 N1 C3 117.0(6) 3_455 8_465
C39 C8 C29 119.0(7) . .
C39 C8 N1 120.8(7) . .
C29 C8 N1 120.2(7) . .
O4 C9 O9 121.5(7) . .
O4 C9 C10 124.8(7) . .
O9 C9 C10 113.7(7) . .
C21 C10 C34 117.5(7) . .
C21 C10 C9 123.2(7) . .
C34 C10 C9 119.3(7) . .
C6 O8 Tb1 135.9(5) . .
C27 C13 C25 121.2(7) . .
C27 C13 C6 115.2(7) . .
C25 C13 C6 123.5(7) . .
C3 C14 C19 121.1(7) . .
C3 C14 H14 119.4 . .
C19 C14 H14 119.4 . .
C9 O9 H9 109.5 . .
C30 C17 C31 118.0(7) . .
C30 C17 C20 120.9(7) . .
C31 C17 C20 121.1(7) . .
C24 C19 C14 119.7(7) . .
C24 C19 H19 120.1 . .
C14 C19 H19 120.1 . .
O2 C20 O1 118.8(6) . .
O2 C20 C17 120.1(7) . .
O1 C20 C17 121.0(7) . .
C29 C21 C10 122.1(7) . .
C29 C21 H21 119.0 . .
C10 C21 H21 119.0 . .
C24 C22 C2 120.3(8) . .
C24 C22 H22 119.9 . .
C2 C22 H22 119.9 . .
C38 C23 C25 121.6(8) . .
C38 C23 H23 119.2 . .
C25 C23 H23 119.2 . .
C19 C24 C22 119.5(7) . .
C19 C24 C5 120.3(6) . .
C22 C24 C5 120.2(7) . .
C23 C25 C13 123.1(7) . .
C23 C25 C45 118.8(8) . .
C13 C25 C45 118.1(8) . .
C6 O26 Tb1 140.2(5) . 5_676
C13 C27 C46 121.3(8) . .
C13 C27 H27 119.4 . .
C46 C27 H27 119.4 . .
C46 C28 C45 121.5(8) . .
C46 C28 C43 117.4(9) . .
C45 C28 C43 120.5(9) . .
C21 C29 C8 119.8(7) . .
C21 C29 H29 120.1 . .
C8 C29 H29 120.1 . .
C1 C30 C17 121.4(8) . .
C1 C30 H30 119.3 . .
C17 C30 H30 119.3 . .
C42 C31 C17 119.9(7) . .
C42 C31 H31 120.1 . .
C17 C31 H31 120.1 . .
C39 C34 C10 120.9(7) . .
C39 C34 H34 119.6 . .
C10 C34 H34 119.6 . .
C43 O10 H10 109.5 . .
C34 C39 C8 120.7(7) . .
C34 C39 H39 119.7 . .
C8 C39 H39 119.7 . .
C4 C42 C31 121.0(7) . .
C4 C42 H42 119.5 . .
C31 C42 H42 119.5 . .
C28 C45 C36 123.4(8) . .
C28 C45 C25 118.8(8) . .
C36 C45 C25 117.9(9) . .
C28 C46 C27 118.3(9) . .
C28 C46 H46 120.8 . .
C27 C46 H46 120.8 . .
C23 C38 C37 119.5(10) . .
C23 C38 H38 120.3 . .
C37 C38 H38 120.3 . .
C36 C37 C38 121.3(9) . .
C36 C37 H37 119.3 . .
C38 C37 H37 119.3 . .
C37 C36 C45 120.9(9) . .
C37 C36 H36 119.6 . .
C45 C36 H36 119.6 . .
O11 C43 O10 124.8(11) . .
O11 C43 C28 124.9(13) . .
O10 C43 C28 110.2(11) . .
C30 C1 C4 120.6(7) . .
C30 C1 H1 119.7 . .
C4 C1 H1 119.7 . .
C3 C2 C22 119.5(7) . .
C3 C2 H2 120.2 . .
C22 C2 H2 120.2 . .
C14 C3 C2 119.8(7) . .
C14 C3 N1 120.0(7) . 8_566
C2 C3 N1 120.1(7) . 8_566
C1 C4 C42 119.0(7) . .
C1 C4 N1 119.3(7) . 3_545
C42 C4 N1 121.6(7) . 3_545
O7 C5 O6 119.8(7) . .
O7 C5 C24 120.1(7) . .
O6 C5 C24 120.0(7) . .
O8 C6 O26 127.0(7) . .
O8 C6 C13 117.8(7) . .
O26 C6 C13 115.2(7) . .

loop_
_geom_bond_atom_site_label_1
_geom_bond_atom_site_label_2
_geom_bond_distance
_geom_bond_site_symmetry_2
Tb1 O6 2.278(5) 5_676
Tb1 O26 2.307(5) 5_676
Tb1 O3 2.316(5) .
Tb1 O8 2.347(5) .
Tb1 O7 2.393(5) .
Tb1 O1 2.460(5) .
Tb1 O2 2.535(5) .
Tb1 O4 2.537(5) .
Tb1 O6 2.873(5) .
O1 C20 1.277(8) .
O7 C5 1.255(8) .
O3 H3A 0.8677 .
O3 H3B 0.8661 .
O4 C9 1.212(8) .
O2 C20 1.268(9) .
O6 C5 1.258(8) .
O6 Tb1 2.278(5) 5_676
N1 C8 1.419(9) .
N1 C4 1.424(8) 3_455
N1 C3 1.427(9) 8_465
C8 C39 1.382(10) .
C8 C29 1.394(9) .
C9 O9 1.337(8) .
C9 C10 1.462(9) .
C10 C21 1.390(10) .
C10 C34 1.394(9) .
O8 C6 1.247(8) .
C13 C27 1.349(11) .
C13 C25 1.416(10) .
C13 C6 1.519(9) .
C14 C3 1.361(9) .
C14 C19 1.382(9) .
C14 H14 0.9300 .
O9 H9 0.8200 .
C17 C30 1.381(10) .
C17 C31 1.406(10) .
C17 C20 1.478(9) .
C19 C24 1.363(9) .
C19 H19 0.9300 .
C21 C29 1.368(9) .
C21 H21 0.9300 .
C22 C24 1.386(10) .
C22 C2 1.389(10) .
C22 H22 0.9300 .
C23 C38 1.373(11) .
C23 C25 1.397(11) .
C23 H23 0.9300 .
C24 C5 1.493(9) .
C25 C45 1.431(10) .
O26 C6 1.267(8) .
O26 Tb1 2.307(5) 5_676
C27 C46 1.420(11) .
C27 H27 0.9300 .
C28 C46 1.382(12) .
C28 C45 1.405(13) .
C28 C43 1.495(12) .
C29 H29 0.9300 .
C30 C1 1.370(9) .
C30 H30 0.9300 .
C31 C42 1.379(9) .
C31 H31 0.9300 .
C34 C39 1.379(10) .
C34 H34 0.9300 .
O10 C43 1.358(14) .
O10 H10 0.8200 .
C39 H39 0.9300 .
C42 C4 1.378(10) .
C42 H42 0.9300 .
C45 C36 1.415(11) .
O11 C43 1.203(13) .
C46 H46 0.9300 .
C38 C37 1.381(12) .
C38 H38 0.9300 .
C37 C36 1.363(13) .
C37 H37 0.9300 .
C36 H36 0.9300 .
C1 C4 1.375(10) .
C1 H1 0.9300 .
C2 C3 1.370(10) .
C2 H2 0.9300 .
C3 N1 1.427(9) 8_566
C4 N1 1.424(8) 3_545

loop_
_geom_torsion_atom_site_label_1
_geom_torsion_atom_site_label_2
_geom_torsion_atom_site_label_3
_geom_torsion_atom_site_label_4
_geom_torsion
_geom_torsion_site_symmetry_1
_geom_torsion_site_symmetry_2
_geom_torsion_site_symmetry_3
_geom_torsion_site_symmetry_4
O6 Tb1 O1 C20 143.9(4) 5_676 . . .
O26 Tb1 O1 C20 74.2(4) 5_676 . . .
O3 Tb1 O1 C20 -73.4(4) . . . .
O8 Tb1 O1 C20 -127.8(4) . . . .
O7 Tb1 O1 C20 3.0(5) . . . .
O2 Tb1 O1 C20 0.0(4) . . . .
O4 Tb1 O1 C20 -148.6(4) . . . .
O6 Tb1 O1 C20 63.6(5) . . . .
O6 Tb1 O7 C5 12.6(5) 5_676 . . .
O26 Tb1 O7 C5 72.9(4) 5_676 . . .
O3 Tb1 O7 C5 -139.9(4) . . . .
O8 Tb1 O7 C5 -62.3(4) . . . .
O1 Tb1 O7 C5 144.6(4) . . . .
O2 Tb1 O7 C5 147.1(5) . . . .
O4 Tb1 O7 C5 -101.7(5) . . . .
O6 Tb1 O7 C5 -0.8(4) . . . .
O6 Tb1 O4 C9 133.7(8) 5_676 . . .
O26 Tb1 O4 C9 87.5(8) 5_676 . . .
O3 Tb1 O4 C9 -59.7(8) . . . .
O8 Tb1 O4 C9 -140.6(8) . . . .
O7 Tb1 O4 C9 -99.5(8) . . . .
O1 Tb1 O4 C9 26.6(8) . . . .
O2 Tb1 O4 C9 -0.8(8) . . . .
O6 Tb1 O4 C9 -173.3(7) . . . .
O6 Tb1 O2 C20 -58.7(5) 5_676 . . .
O26 Tb1 O2 C20 -92.2(4) 5_676 . . .
O3 Tb1 O2 C20 93.6(4) . . . .
O8 Tb1 O2 C20 131.2(4) . . . .
O7 Tb1 O2 C20 -177.3(4) . . . .
O1 Tb1 O2 C20 0.0(4) . . . .
O4 Tb1 O2 C20 33.9(5) . . . .
O6 Tb1 O2 C20 -152.2(4) . . . .
O6 Tb1 O6 C5 -167.8(5) 5_676 . . .
O26 Tb1 O6 C5 -92.5(4) 5_676 . . .
O3 Tb1 O6 C5 48.5(4) . . . .
O8 Tb1 O6 C5 106.0(4) . . . .
O7 Tb1 O6 C5 0.7(4) . . . .
O1 Tb1 O6 C5 -81.5(5) . . . .
O2 Tb1 O6 C5 -32.0(4) . . . .
O4 Tb1 O6 C5 140.8(4) . . . .
O6 Tb1 O6 Tb1 0.0 5_676 . . 5_676
O26 Tb1 O6 Tb1 75.3(2) 5_676 . . 5_676
O3 Tb1 O6 Tb1 -143.73(18) . . . 5_676
O8 Tb1 O6 Tb1 -86.2(2) . . . 5_676
O7 Tb1 O6 Tb1 168.5(3) . . . 5_676
O1 Tb1 O6 Tb1 86.3(3) . . . 5_676
O2 Tb1 O6 Tb1 135.81(17) . . . 5_676
O4 Tb1 O6 Tb1 -51.4(3) . . . 5_676
C4 N1 C8 C39 -19.1(11) 3_455 . . .
C3 N1 C8 C39 151.8(8) 8_465 . . .
C4 N1 C8 C29 162.0(7) 3_455 . . .
C3 N1 C8 C29 -27.1(11) 8_465 . . .
Tb1 O4 C9 O9 -23.4(13) . . . .
Tb1 O4 C9 C10 158.0(5) . . . .
O4 C9 C10 C21 -163.1(8) . . . .
O9 C9 C10 C21 18.3(11) . . . .
O4 C9 C10 C34 14.0(12) . . . .
O9 C9 C10 C34 -164.7(7) . . . .
O6 Tb1 O8 C6 -23.4(7) 5_676 . . .
O26 Tb1 O8 C6 31.9(8) 5_676 . . .
O3 Tb1 O8 C6 -173.7(8) . . . .
O7 Tb1 O8 C6 101.7(7) . . . .
O1 Tb1 O8 C6 -118.1(7) . . . .
O2 Tb1 O8 C6 149.8(7) . . . .
O4 Tb1 O8 C6 -97.4(7) . . . .
O6 Tb1 O8 C6 55.8(7) . . . .
C3 C14 C19 C24 1.3(12) . . . .
Tb1 O2 C20 O1 -0.1(7) . . . .
Tb1 O2 C20 C17 175.7(6) . . . .
Tb1 O1 C20 O2 0.1(7) . . . .
Tb1 O1 C20 C17 -175.6(6) . . . .
C30 C17 C20 O2 -168.5(7) . . . .
C31 C17 C20 O2 8.6(11) . . . .
C30 C17 C20 O1 7.2(11) . . . .
C31 C17 C20 O1 -175.8(7) . . . .
C34 C10 C21 C29 -4.4(11) . . . .
C9 C10 C21 C29 172.7(7) . . . .
C14 C19 C24 C22 0.4(12) . . . .
C14 C19 C24 C5 -178.1(7) . . . .
C2 C22 C24 C19 -1.6(13) . . . .
C2 C22 C24 C5 176.9(8) . . . .
C38 C23 C25 C13 -174.2(9) . . . .
C38 C23 C25 C45 4.4(15) . . . .
C27 C13 C25 C23 175.3(9) . . . .
C6 C13 C25 C23 -9.2(13) . . . .
C27 C13 C25 C45 -3.4(14) . . . .
C6 C13 C25 C45 172.1(8) . . . .
C25 C13 C27 C46 7.4(16) . . . .
C6 C13 C27 C46 -168.4(9) . . . .
C10 C21 C29 C8 1.3(12) . . . .
C39 C8 C29 C21 1.8(12) . . . .
N1 C8 C29 C21 -179.3(7) . . . .
C31 C17 C30 C1 -4.8(13) . . . .
C20 C17 C30 C1 172.3(7) . . . .
C30 C17 C31 C42 3.7(12) . . . .
C20 C17 C31 C42 -173.4(7) . . . .
C21 C10 C34 C39 4.4(12) . . . .
C9 C10 C34 C39 -172.8(8) . . . .
C10 C34 C39 C8 -1.4(13) . . . .
C29 C8 C39 C34 -1.8(12) . . . .
N1 C8 C39 C34 179.4(7) . . . .
C17 C31 C42 C4 -0.8(13) . . . .
C46 C28 C45 C36 -171.3(12) . . . .
C43 C28 C45 C36 -0.2(18) . . . .
C46 C28 C45 C25 9.3(17) . . . .
C43 C28 C45 C25 -179.6(10) . . . .
C23 C25 C45 C28 176.5(10) . . . .
C13 C25 C45 C28 -4.8(14) . . . .
C23 C25 C45 C36 -3.0(14) . . . .
C13 C25 C45 C36 175.7(9) . . . .
C45 C28 C46 C27 -5.4(18) . . . .
C43 C28 C46 C27 -176.8(11) . . . .
C13 C27 C46 C28 -3.0(17) . . . .
C25 C23 C38 C37 -4.2(17) . . . .
C23 C38 C37 C36 2.5(19) . . . .
C38 C37 C36 C45 -1(2) . . . .
C28 C45 C36 C37 -178.0(12) . . . .
C25 C45 C36 C37 1.5(18) . . . .
C46 C28 C43 O11 125.7(15) . . . .
C45 C28 C43 O11 -45.7(19) . . . .
C46 C28 C43 O10 -57.2(16) . . . .
C45 C28 C43 O10 131.3(12) . . . .
C17 C30 C1 C4 3.0(14) . . . .
C24 C22 C2 C3 1.1(14) . . . .
C19 C14 C3 C2 -1.8(12) . . . .
C19 C14 C3 N1 174.1(7) . . . 8_566
C22 C2 C3 C14 0.6(13) . . . .
C22 C2 C3 N1 -175.3(8) . . . 8_566
C30 C1 C4 C42 0.1(13) . . . .
C30 C1 C4 N1 -177.4(8) . . . 3_545
C31 C42 C4 C1 -1.1(13) . . . .
C31 C42 C4 N1 176.3(7) . . . 3_545
Tb1 O7 C5 O6 1.5(8) . . . .
Tb1 O7 C5 C24 -176.2(5) . . . .
Tb1 O6 C5 O7 -125.8(17) 5_676 . . .
Tb1 O6 C5 O7 -1.2(6) . . . .
Tb1 O6 C5 C24 52(2) 5_676 . . .
Tb1 O6 C5 C24 176.5(6) . . . .
C19 C24 C5 O7 39.1(10) . . . .
C22 C24 C5 O7 -139.5(7) . . . .
C19 C24 C5 O6 -138.6(7) . . . .
C22 C24 C5 O6 42.8(10) . . . .
Tb1 O8 C6 O26 -20.6(13) . . . .
Tb1 O8 C6 C13 157.8(5) . . . .
Tb1 O26 C6 O8 -3.8(14) 5_676 . . .
Tb1 O26 C6 C13 177.8(6) 5_676 . . .
C27 C13 C6 O8 -46.0(11) . . . .
C25 C13 C6 O8 138.2(8) . . . .
C27 C13 C6 O26 132.6(9) . . . .
C25 C13 C6 O26 -43.2(11) . . . .
